data_2204076
loop_
_publ_author_name
'Daqing Shi'
'Chunling Shi'
'Zhengyi Li'
'Xiangshan Wang'

_publ_section_title
;
 6-Chloro-3-(<i>p</i>-tolyl)-3,4-dihydroquinazolin-2(1<i>H</i>)-one
;
_journal_issue 8
_journal_name_full 'Acta Crystallographica Section E'
_journal_page_first o1429
_journal_page_last o1430
_journal_paper_doi 10.1107/S1600536804018124
_journal_volume 60
_journal_year 2004
_chemical_formula_iupac 'C15 H13 Cl N2 O'
_chemical_formula_moiety 'C15 H13 Cl N2 O'
_chemical_formula_sum 'C15 H13 Cl N2 O'
_chemical_formula_weight 272.72
_chemical_melting_point 487.5(5)
_chemical_name_systematic
;
6-chloro-3-(4-methylphenyl)-3,4-dihydroquinazolin-2(1H)-one
;
_space_group_IT_number 15
_symmetry_cell_setting monoclinic
_symmetry_space_group_name_Hall '-C 2yc'
_symmetry_space_group_name_H-M 'C 1 2/c 1'
_atom_sites_solution_hydrogens geom
_atom_sites_solution_primary direct
_atom_sites_solution_secondary difmap
_cell_angle_alpha 90.00
_cell_angle_beta 107.764(7)
_cell_angle_gamma 90.00
_cell_formula_units_Z 8
_cell_length_a 19.006(6)
_cell_length_b 12.836(3)
_cell_length_c 11.484(4)
_cell_measurement_reflns_used 5465
_cell_measurement_temperature 193(2)
_cell_measurement_theta_max 27.5
_cell_measurement_theta_min 3.3
_cell_volume 2668.1(14)
_computing_cell_refinement CrystalClear
_computing_data_collection 'CrystalClear (Rigaku, 2000)'
_computing_data_reduction 'CrystalStructure (Rigaku/MSC, 2003)'
_computing_molecular_graphics SHELXTL
_computing_publication_material SHELXTL
_computing_structure_refinement SHELXTL
_computing_structure_solution 'SHELXTL (Sheldrick, 1997)'
_diffrn_ambient_temperature 193(2)
_diffrn_detector_area_resol_mean 7.31
_diffrn_measured_fraction_theta_full 0.996
_diffrn_measured_fraction_theta_max 0.996
_diffrn_measurement_device_type 'Rigaku Mercury'
_diffrn_measurement_method \w
_diffrn_radiation_monochromator graphite
_diffrn_radiation_source 'fine-focus sealed tube'
_diffrn_radiation_type MoK\a
_diffrn_radiation_wavelength 0.71070
_diffrn_reflns_av_R_equivalents 0.0192
_diffrn_reflns_av_sigmaI/netI 0.0325
_diffrn_reflns_limit_h_max 24
_diffrn_reflns_limit_h_min -24
_diffrn_reflns_limit_k_max 14
_diffrn_reflns_limit_k_min -16
_diffrn_reflns_limit_l_max 12
_diffrn_reflns_limit_l_min -14
_diffrn_reflns_number 14355
_diffrn_reflns_theta_full 27.48
_diffrn_reflns_theta_max 27.48
_diffrn_reflns_theta_min 3.68
_exptl_absorpt_coefficient_mu 0.279
_exptl_absorpt_correction_T_max 0.8942
_exptl_absorpt_correction_T_min 0.8077
_exptl_absorpt_correction_type multi-scan
_exptl_absorpt_process_details '(Jacobson, 1998)'
_exptl_crystal_colour colorless
_exptl_crystal_density_diffrn 1.358
_exptl_crystal_density_method 'not measured'
_exptl_crystal_description block
_exptl_crystal_F_000 1136
_exptl_crystal_size_max 0.80
_exptl_crystal_size_mid 0.52
_exptl_crystal_size_min 0.41
_refine_diff_density_max 0.542
_refine_diff_density_min -0.472
_refine_ls_extinction_method none
_refine_ls_goodness_of_fit_ref 1.080
_refine_ls_hydrogen_treatment mixed
_refine_ls_matrix_type full
_refine_ls_number_parameters 178
_refine_ls_number_reflns 3048
_refine_ls_number_restraints 0
_refine_ls_restrained_S_all 1.080
_refine_ls_R_factor_all 0.0707
_refine_ls_R_factor_gt 0.0650
_refine_ls_shift/su_max 0.000
_refine_ls_shift/su_mean 0.000
_refine_ls_structure_factor_coef Fsqd
_refine_ls_weighting_details 'calc w = 1/[\s^2^(Fo^2^)+(0.0745P)^2^+3.41P] where P = (Fo^2^+2Fc^2^)/3'
_refine_ls_weighting_scheme calc
_refine_ls_wR_factor_gt 0.1636
_refine_ls_wR_factor_ref 0.1689
_reflns_number_gt 2786
_reflns_number_total 3048
_reflns_threshold_expression I>2\s(I)
_cod_data_source_file ob6394.cif
_cod_data_source_block I
_cod_depositor_comments
;
The following automatic conversions were performed:

'_chemical_melting_point' value '487-488' was changed to '487.5(5)' -
the average value was taken and precision was estimated.

Automatic conversion script
Id: cif_fix_values 1646 2011-03-28 12:23:43Z adriana 

The following automatic conversions were performed:

'_chemical_melting_point' value '487-488' was changed to '487.5(5)' -
the average value was taken and precision was estimated.

Automatic conversion script
Id: cif_fix_values 1715 2011-07-08 13:25:40Z adriana 
;
_cod_original_cell_volume 2668.1(13)
_cod_original_sg_symbol_Hall '-c 2yc'
_cod_original_sg_symbol_H-M 'C 2/c'
_cod_database_code 2204076
_cod_database_fobs_code 2204076

loop_
_symmetry_equiv_pos_as_xyz
'x, y, z'
'-x, y, -z+1/2'
'x+1/2, y+1/2, z'
'-x+1/2, y+1/2, -z+1/2'
'-x, -y, -z'
'x, -y, z-1/2'
'-x+1/2, -y+1/2, -z'
'x+1/2, -y+1/2, z-1/2'

loop_
_atom_site_label
_atom_site_fract_x
_atom_site_fract_y
_atom_site_fract_z
_atom_site_U_iso_or_equiv
_atom_site_adp_type
_atom_site_calc_flag
_atom_site_refinement_flags
_atom_site_occupancy
_atom_site_type_symbol
Cl1 0.06459(4) 0.50104(6) 0.92336(7) 0.0686(3) Uani d . 1 Cl
O1 0.30906(8) 0.64026(11) 0.49356(14) 0.0443(4) Uani d . 1 O
N1 0.23341(12) 0.66181(15) 0.60960(19) 0.0510(5) Uani d . 1 N
N2 0.29200(10) 0.50357(12) 0.60830(16) 0.0393(4) Uani d . 1 N
C1 0.27980(12) 0.60371(15) 0.56696(18) 0.0393(4) Uani d . 1 C
C2 0.2646(2) 0.4590(2) 0.7013(3) 0.0929(13) Uani d . 1 C
H2A 0.3060 0.4528 0.7782 0.111 Uiso calc R 1 H
H2B 0.2460 0.3879 0.6759 0.111 Uiso calc R 1 H
C3 0.20393(14) 0.52170(16) 0.7257(2) 0.0465(5) Uani d . 1 C
C4 0.19219(12) 0.62397(15) 0.68232(18) 0.0389(4) Uani d . 1 C
C5 0.16274(13) 0.48371(17) 0.79741(19) 0.0437(5) Uani d . 1 C
H5 0.1684 0.4134 0.8246 0.052 Uiso calc R 1 H
C6 0.11359(11) 0.54813(18) 0.82912(19) 0.0437(5) Uani d . 1 C
C7 0.10279(12) 0.65033(18) 0.7885(2) 0.0443(5) Uani d . 1 C
H7 0.0691 0.6941 0.8118 0.053 Uiso calc R 1 H
C8 0.14182(11) 0.68760(16) 0.71339(18) 0.0389(4) Uani d . 1 C
H8 0.1341 0.7569 0.6831 0.047 Uiso calc R 1 H
C9 0.34149(11) 0.44097(15) 0.56518(18) 0.0391(4) Uani d . 1 C
C10 0.41670(13) 0.45703(19) 0.6083(2) 0.0548(6) Uani d . 1 C
H10 0.4363 0.5083 0.6693 0.066 Uiso calc R 1 H
C11 0.46379(14) 0.3986(2) 0.5629(3) 0.0629(7) Uani d . 1 C
H11 0.5155 0.4103 0.5937 0.076 Uiso calc R 1 H
C12 0.43735(14) 0.3241(2) 0.4742(2) 0.0549(6) Uani d . 1 C
C13 0.36183(14) 0.3078(2) 0.4336(2) 0.0549(6) Uani d . 1 C
H13 0.3422 0.2565 0.3728 0.066 Uiso calc R 1 H
C14 0.31386(12) 0.36436(17) 0.4794(2) 0.0454(5) Uani d . 1 C
H14 0.2623 0.3503 0.4518 0.054 Uiso calc R 1 H
C15 0.48889(19) 0.2615(3) 0.4238(3) 0.0838(10) Uani d . 1 C
H15A 0.5317 0.3042 0.4243 0.126 Uiso calc R 1 H
H15B 0.4628 0.2400 0.3398 0.126 Uiso calc R 1 H
H15C 0.5056 0.1995 0.4746 0.126 Uiso calc R 1 H
H1 0.2222(14) 0.719(2) 0.578(2) 0.052(7) Uiso d . 1 H

loop_
_atom_site_aniso_label
_atom_site_aniso_U_11
_atom_site_aniso_U_22
_atom_site_aniso_U_33
_atom_site_aniso_U_12
_atom_site_aniso_U_13
_atom_site_aniso_U_23
Cl1 0.0593(4) 0.0835(5) 0.0764(5) 0.0001(3) 0.0407(4) 0.0272(3)
O1 0.0573(9) 0.0341(7) 0.0513(9) 0.0022(6) 0.0310(7) 0.0084(6)
N1 0.0798(14) 0.0292(9) 0.0608(12) 0.0100(9) 0.0462(11) 0.0123(8)
N2 0.0515(10) 0.0309(8) 0.0407(9) 0.0051(7) 0.0220(8) 0.0074(6)
C1 0.0535(12) 0.0297(9) 0.0394(10) 0.0015(8) 0.0210(9) 0.0045(8)
C2 0.162(3) 0.0496(15) 0.114(3) 0.0405(18) 0.113(3) 0.0388(16)
C3 0.0689(15) 0.0340(10) 0.0461(12) 0.0016(10) 0.0316(11) 0.0057(8)
C4 0.0524(11) 0.0331(10) 0.0362(10) -0.0033(8) 0.0211(9) 0.0011(7)
C5 0.0558(13) 0.0382(10) 0.0392(10) -0.0075(9) 0.0177(9) 0.0048(8)
C6 0.0378(10) 0.0562(13) 0.0387(10) -0.0095(9) 0.0140(8) 0.0047(9)
C7 0.0384(10) 0.0525(12) 0.0439(11) -0.0001(9) 0.0154(8) 0.0011(9)
C8 0.0425(10) 0.0357(10) 0.0379(10) -0.0024(8) 0.0116(8) 0.0001(8)
C9 0.0488(11) 0.0340(9) 0.0381(10) 0.0060(8) 0.0186(8) 0.0082(8)
C10 0.0493(13) 0.0481(13) 0.0656(15) -0.0024(10) 0.0156(11) -0.0056(11)
C11 0.0444(13) 0.0610(15) 0.0865(19) 0.0033(11) 0.0245(12) 0.0026(14)
C12 0.0601(14) 0.0537(14) 0.0596(14) 0.0166(11) 0.0310(12) 0.0127(11)
C13 0.0652(15) 0.0521(13) 0.0465(12) 0.0129(11) 0.0161(11) -0.0039(10)
C14 0.0445(11) 0.0450(11) 0.0445(11) 0.0061(9) 0.0105(9) -0.0006(9)
C15 0.086(2) 0.085(2) 0.098(2) 0.0300(18) 0.0538(19) 0.0052(18)

loop_
_atom_type_symbol
_atom_type_description
_atom_type_scat_dispersion_real
_atom_type_scat_dispersion_imag
_atom_type_scat_source
C C 0.0033 0.0016 'International Tables Vol C Tables 4.2.6.8 and 6.1.1.4'
H H 0.0000 0.0000 'International Tables Vol C Tables 4.2.6.8 and 6.1.1.4'
Cl Cl 0.1484 0.1585 'International Tables Vol C Tables 4.2.6.8 and 6.1.1.4'
N N 0.0061 0.0033 'International Tables Vol C Tables 4.2.6.8 and 6.1.1.4'
O O 0.0106 0.0060 'International Tables Vol C Tables 4.2.6.8 and 6.1.1.4'

loop_
_geom_angle_atom_site_label_1
_geom_angle_atom_site_label_2
_geom_angle_atom_site_label_3
_geom_angle
_geom_angle_publ_flag
C1 N1 C4 124.80(18) yes
C1 N1 H1 116.6(18) ?
C4 N1 H1 117.2(18) ?
C1 N2 C9 117.82(16) yes
C1 N2 C2 124.71(18) yes
C9 N2 C2 117.17(17) yes
O1 C1 N1 121.03(18) no
O1 C1 N2 122.06(19) no
N1 C1 N2 116.91(18) yes
N2 C2 C3 113.4(2) yes
N2 C2 H2A 108.9 ?
C3 C2 H2A 108.9 ?
N2 C2 H2B 108.9 ?
C3 C2 H2B 108.9 ?
H2A C2 H2B 107.7 ?
C5 C3 C4 119.0(2) ?
C5 C3 C2 121.8(2) ?
C4 C3 C2 119.0(2) ?
C8 C4 N1 120.48(18) yes
C8 C4 C3 120.65(19) ?
N1 C4 C3 118.85(19) yes
C6 C5 C3 119.8(2) ?
C6 C5 H5 120.1 ?
C3 C5 H5 120.1 ?
C5 C6 C7 121.45(19) ?
C5 C6 Cl1 119.44(17) ?
C7 C6 Cl1 119.11(17) ?
C8 C7 C6 119.0(2) ?
C8 C7 H7 120.5 ?
C6 C7 H7 120.5 ?
C7 C8 C4 120.05(19) ?
C7 C8 H8 120.0 ?
C4 C8 H8 120.0 ?
C14 C9 C10 119.4(2) ?
C14 C9 N2 119.96(19) no
C10 C9 N2 120.6(2) no
C9 C10 C11 120.1(2) ?
C9 C10 H10 119.9 ?
C11 C10 H10 119.9 ?
C12 C11 C10 121.5(2) ?
C12 C11 H11 119.2 ?
C10 C11 H11 119.2 ?
C11 C12 C13 117.5(2) ?
C11 C12 C15 121.3(3) ?
C13 C12 C15 121.2(3) ?
C12 C13 C14 121.8(2) ?
C12 C13 H13 119.1 ?
C14 C13 H13 119.1 ?
C9 C14 C13 119.5(2) ?
C9 C14 H14 120.2 ?
C13 C14 H14 120.2 ?
C12 C15 H15A 109.5 ?
C12 C15 H15B 109.5 ?
H15A C15 H15B 109.5 ?
C12 C15 H15C 109.5 ?
H15A C15 H15C 109.5 ?
H15B C15 H15C 109.5 ?

loop_
_geom_bond_atom_site_label_1
_geom_bond_atom_site_label_2
_geom_bond_distance
_geom_bond_publ_flag
Cl1 C6 1.737(2) ?
O1 C1 1.235(2) yes
N1 C1 1.355(3) yes
N1 C4 1.395(3) yes
N1 H1 0.82(3) ?
N2 C1 1.365(2) yes
N2 C9 1.435(3) yes
N2 C2 1.442(3) yes
C2 C3 1.500(4) yes
C2 H2A 0.9900 ?
C2 H2B 0.9900 ?
C3 C5 1.387(3) ?
C3 C4 1.398(3) ?
C4 C8 1.385(3) ?
C5 C6 1.377(3) ?
C5 H5 0.9500 ?
C6 C7 1.387(3) ?
C7 C8 1.383(3) ?
C7 H7 0.9500 ?
C8 H8 0.9500 ?
C9 C14 1.377(3) ?
C9 C10 1.378(3) ?
C10 C11 1.385(4) ?
C10 H10 0.9500 ?
C11 C12 1.376(4) ?
C11 H11 0.9500 ?
C12 C13 1.383(4) ?
C12 C15 1.512(4) ?
C13 C14 1.388(3) ?
C13 H13 0.9500 ?
C14 H14 0.9500 ?
C15 H15A 0.9800 ?
C15 H15B 0.9800 ?
C15 H15C 0.9800 ?

loop_
_geom_hbond_atom_site_label_D
_geom_hbond_atom_site_label_H
_geom_hbond_atom_site_label_A
_geom_hbond_site_symmetry_A
_geom_hbond_distance_DH
_geom_hbond_distance_HA
_geom_hbond_distance_DA
_geom_hbond_angle_DHA
N1 H1 O1 7_566 0.82(3) 2.00(3) 2.815(2) 177(3)

loop_
_geom_torsion_atom_site_label_1
_geom_torsion_atom_site_label_2
_geom_torsion_atom_site_label_3
_geom_torsion_atom_site_label_4
_geom_torsion
_geom_torsion_publ_flag
C4 N1 C1 O1 173.0(2) yes
C4 N1 C1 N2 -6.6(3) yes
C9 N2 C1 O1 1.0(3) yes
C2 N2 C1 O1 174.6(3) yes
C9 N2 C1 N1 -179.4(2) yes
C2 N2 C1 N1 -5.9(4) yes
C1 N2 C2 C3 16.1(5) yes
C9 N2 C2 C3 -170.3(2) yes
N2 C2 C3 C5 169.7(3) yes
N2 C2 C3 C4 -15.1(5) yes
C1 N1 C4 C8 -174.9(2) yes
C1 N1 C4 C3 6.7(4) yes
C5 C3 C4 C8 1.9(3) ?
C2 C3 C4 C8 -173.5(3) ?
C5 C3 C4 N1 -179.6(2) ?
C2 C3 C4 N1 5.0(4) ?
C4 C3 C5 C6 -2.8(4) ?
C2 C3 C5 C6 172.4(3) ?
C3 C5 C6 C7 1.6(3) ?
C3 C5 C6 Cl1 -177.80(18) ?
C5 C6 C7 C8 0.7(3) ?
Cl1 C6 C7 C8 -179.95(16) ?
C6 C7 C8 C4 -1.6(3) ?
N1 C4 C8 C7 -178.1(2) ?
C3 C4 C8 C7 0.3(3) ?
C1 N2 C9 C14 -105.4(2) ?
C2 N2 C9 C14 80.6(3) ?
C1 N2 C9 C10 74.3(3) ?
C2 N2 C9 C10 -99.8(3) ?
C14 C9 C10 C11 1.9(4) ?
N2 C9 C10 C11 -177.7(2) ?
C9 C10 C11 C12 0.3(4) ?
C10 C11 C12 C13 -1.4(4) ?
C10 C11 C12 C15 179.2(3) ?
C11 C12 C13 C14 0.3(4) ?
C15 C12 C13 C14 179.7(2) ?
C10 C9 C14 C13 -2.9(3) ?
N2 C9 C14 C13 176.72(19) ?
C12 C13 C14 C9 1.8(4) ?

loop_
_cod_related_entry_id
_cod_related_entry_database
_cod_related_entry_code
1 ChemSpider 21130580
